data_2014561
loop_
_publ_author_name
'Douglas du Boulay '
'Nobuo Ishizawa'
'Edward N. Maslen'
'Deceased 2 February 1997'

_publ_section_title
;
 GdAlO~3~ perovskite
;
_journal_issue 12
_journal_name_full 'Acta Crystallographica Section C'
_journal_page_first i120
_journal_page_last i122
_journal_paper_doi 10.1107/S0108270104025144
_journal_volume 60
_journal_year 2004
_chemical_formula_iupac 'Gd1 Al1 O3'
_chemical_formula_moiety '(Al 3+) (Gd 3+) (O 2+)3'
_chemical_formula_sum 'Al Gd O3'
_chemical_formula_weight 232.23
_space_group_IT_number 62
_symmetry_cell_setting orthorhombic
_symmetry_space_group_name_Hall '-P 2ac 2n'
_symmetry_space_group_name_H-M 'P n m a'
_cell_angle_alpha 90.000
_cell_angle_beta 90.000
_cell_angle_gamma 90.000
_cell_formula_units_Z 4
_cell_length_a 5.3049(7)
_cell_length_b 7.4485(9)
_cell_length_c 5.2537(6)
_cell_measurement_reflns_used 12
_cell_measurement_temperature 295
_cell_measurement_theta_max 30
_cell_measurement_theta_min 20
_cell_volume 207.59(4)
_computing_cell_refinement reference?
_computing_data_collection reference?
_computing_data_reduction
;
DIFDAT, ADDREF, SORTRF and ABSORB in Xtal3.7.2 (Hall et al., 2003)
;
_computing_molecular_graphics 'Xtal3.7.2 and ATOMS (Dowty, 2002)'
_computing_publication_material 'BONDLA and CIFIO in Xtal3.7.2'
_computing_structure_refinement 'CRYLSQ in Xtal3.7.2'
_computing_structure_solution Xtal3.7.2
_diffrn_ambient_temperature 293
_diffrn_measured_fraction_theta_full 1.
_diffrn_measured_fraction_theta_max 1.
_diffrn_measurement_device_type 'Rigaku BL14A four-circle diffractometer'
_diffrn_measurement_method \w/2\q
_diffrn_radiation_type synchrotron
_diffrn_radiation_wavelength .7
_diffrn_reflns_av_R_equivalents .034
_diffrn_reflns_av_sigmaI/netI .018
_diffrn_reflns_limit_h_max 11
_diffrn_reflns_limit_h_min -11
_diffrn_reflns_limit_k_max 16
_diffrn_reflns_limit_k_min -16
_diffrn_reflns_limit_l_max 11
_diffrn_reflns_limit_l_min -11
_diffrn_reflns_number 8547
_diffrn_reflns_reduction_process 'equatorial monochr Lp'
_diffrn_reflns_theta_full 50.
_diffrn_reflns_theta_max 49.98
_diffrn_reflns_theta_min 4.68
_diffrn_standards_decay_% 0.
_diffrn_standards_interval_count 94
_diffrn_standards_number 6
_exptl_absorpt_coefficient_mu 29.65
_exptl_absorpt_correction_T_max .5855
_exptl_absorpt_correction_T_min .4119
_exptl_absorpt_correction_type analytical
_exptl_absorpt_process_details
;
(de Meulenaer & Tompa, 1965)
;
_exptl_crystal_colour colourless
_exptl_crystal_density_diffrn 7.43
_exptl_crystal_description 'rectangular prism'
_exptl_crystal_F_000 404
_exptl_crystal_size_max .0330
_exptl_crystal_size_mid .0245
_exptl_crystal_size_min .0185
_refine_diff_density_max 1.252
_refine_diff_density_min -3.684
_refine_ls_extinction_coef 978E1(17)
_refine_ls_extinction_expression 'Eq22 p292 "Cryst. Comp." Munksgaard 1970'
_refine_ls_extinction_method '(Zachariasen, 1968?)'
_refine_ls_goodness_of_fit_all 2.0623
_refine_ls_goodness_of_fit_ref 2.0623
_refine_ls_hydrogen_treatment none
_refine_ls_matrix_type full
_refine_ls_number_constraints 0
_refine_ls_number_parameters 29
_refine_ls_number_reflns 1193
_refine_ls_number_restraints 0
_refine_ls_R_factor_all .0117
_refine_ls_R_factor_gt .0117
_refine_ls_shift/su_max .00076
_refine_ls_shift/su_mean .00004
_refine_ls_structure_factor_coef F
_refine_ls_weighting_details 'w = 1/[\s^2^(Fo)]'
_refine_ls_weighting_scheme \s
_refine_ls_wR_factor_all .0085
_refine_ls_wR_factor_ref .0085
_reflns_number_gt 1193
_reflns_number_total 1193
_reflns_threshold_expression 'F    >  .00 sig(F   )'
_cod_data_source_file sq1172.cif
_cod_data_source_block I
_cod_original_sg_symbol_Hall -p_2ac_2n
_cod_original_sg_symbol_H-M P_n_m_a
_cod_original_formula_sum 'Al1 Gd1 O3'
_cod_database_code 2014561
_cod_database_fobs_code 2014561

loop_
_symmetry_equiv_pos_as_xyz
+x,+y,+z
1/2-x,-y,1/2+z
1/2+x,1/2-y,1/2-z
-x,1/2+y,-z
-x,-y,-z
1/2+x,+y,1/2-z
1/2-x,1/2+y,1/2+z
+x,1/2-y,+z

loop_
_atom_site_label
_atom_site_fract_x
_atom_site_fract_y
_atom_site_fract_z
_atom_site_U_iso_or_equiv
_atom_site_adp_type
_atom_site_calc_flag
_atom_site_calc_attached_atom
_atom_site_occupancy
_atom_site_disorder_assembly
_atom_site_disorder_group
Al .00000 .00000 .00000 .00318(8) Uani ? ? 1.00000 ? ?
Gd .462223(7) .25000 -.008091(7) .003969(17) Uani ? ? 1.00000 ? ?
O1 .01389(12) .25000 .07210(12) .00495(16) Uani ? ? 1.00000 ? ?
O2 .28504(8) -.03823(6) .21534(8) .00479(12) Uani ? ? 1.00000 ? ?

loop_
_atom_site_aniso_label
_atom_site_aniso_U_11
_atom_site_aniso_U_22
_atom_site_aniso_U_33
_atom_site_aniso_U_12
_atom_site_aniso_U_13
_atom_site_aniso_U_23
Al .00342(8) .00306(8) .00305(8) -.00007(7) .00012(6) .00006(5)
Gd .004376(17) .003646(16) .003885(17) .00000 .000505(8) .00000
O1 .00661(18) .00312(15) .00510(17) .00000 .00044(14) .00000
O2 .00434(12) .00536(12) .00467(12) .00040(9) -.00127(9) -.00035(9)

loop_
_atom_type_symbol
_atom_type_scat_dispersion_real
_atom_type_scat_dispersion_imag
_atom_type_scat_source
Gd -.177979 3.8227 'IT Vol C. Table 6.1.1.4  Table 6.1.1.5'
Al .062988 .050171 'IT Vol C. Table 6.1.1.4  Table 6.1.1.5'
O .010315 .005859 'IT Vol C. Table 6.1.1.4  Table 6.1.1.5'

loop_
_geom_angle_atom_site_label_1
_geom_angle_atom_site_label_2
_geom_angle_atom_site_label_3
_geom_angle_site_symmetry_1
_geom_angle_site_symmetry_3
_geom_angle
O1 Al O1 '4 545' . 180.0000
O1 Al O2 '4 545' '6 455' 89.24(2)
O1 Al O2 '4 545' '2 554' 90.76(2)
O1 Al O2 '4 545' 5 89.85(2)
O1 Al O2 '4 545' . 90.15(2)
O1 Al O2 . '6 455' 90.76(2)
O1 Al O2 . '2 554' 89.24(2)
O1 Al O2 . 5 90.15(2)
O1 Al O2 . . 89.85(2)
O2 Al O2 '6 455' '2 554' 180.0000
O2 Al O2 '6 455' 5 90.77(2)
O2 Al O2 '6 455' . 89.23(2)
O2 Al O2 '2 554' 5 89.23(2)
O2 Al O2 '2 554' . 90.77(2)
O2 Al O2 5 . 180.0000
O1 Gd O2 3 '5 655' 113.210(16)
O1 Gd O2 3 '4 655' 113.210(17)
O1 Gd O1 3 . 86.78(2)
O1 Gd O2 3 '7 554' 129.485(14)
O1 Gd O2 3 '2 554' 129.485(14)
O1 Gd O2 3 8 66.293(13)
O1 Gd O2 3 . 66.293(13)
O1 Gd O1 3 '1 655' 74.98(2)
O1 Gd O1 3 '3 554' 167.89(2)
O1 Gd O2 3 6 56.646(13)
O1 Gd O2 3 3 56.646(13)
O2 Gd O2 '5 655' '4 655' 84.807(17)
O2 Gd O1 '5 655' . 130.211(15)
O2 Gd O2 '5 655' '7 554' 116.946(17)
O2 Gd O2 '5 655' '2 554' 66.853(17)
O2 Gd O2 '5 655' 8 165.093(15)
O2 Gd O2 '5 655' . 82.050(16)
O2 Gd O1 '5 655' '1 655' 59.933(14)
O2 Gd O1 '5 655' '3 554' 58.914(14)
O2 Gd O2 '5 655' 6 57.019(15)
O2 Gd O2 '5 655' 3 112.059(16)
O2 Gd O1 '4 655' . 130.211(14)
O2 Gd O2 '4 655' '7 554' 66.853(17)
O2 Gd O2 '4 655' '2 554' 116.946(17)
O2 Gd O2 '4 655' 8 82.050(17)
O2 Gd O2 '4 655' . 165.093(15)
O2 Gd O1 '4 655' '1 655' 59.933(14)
O2 Gd O1 '4 655' '3 554' 58.914(14)
O2 Gd O2 '4 655' 6 112.059(16)
O2 Gd O2 '4 655' 3 57.019(15)
O1 Gd O2 . '7 554' 65.609(16)
O1 Gd O2 . '2 554' 65.609(16)
O1 Gd O2 . 8 64.456(13)
O1 Gd O2 . . 64.456(12)
O1 Gd O1 . '1 655' 161.763(18)
O1 Gd O1 . '3 554' 105.33(2)
O1 Gd O2 . 6 116.776(14)
O1 Gd O2 . 3 116.776(14)
O2 Gd O2 '7 554' '2 554' 77.724(16)
O2 Gd O2 '7 554' 8 63.757(16)
O2 Gd O2 '7 554' . 125.849(15)
O2 Gd O1 '7 554' '1 655' 126.785(14)
O2 Gd O1 '7 554' '3 554' 58.166(15)
O2 Gd O2 '7 554' 6 173.862(11)
O2 Gd O2 '7 554' 3 97.951(15)
O2 Gd O2 '2 554' 8 125.849(15)
O2 Gd O2 '2 554' . 63.757(15)
O2 Gd O1 '2 554' '1 655' 126.785(14)
O2 Gd O1 '2 554' '3 554' 58.166(14)
O2 Gd O2 '2 554' 6 97.951(15)
O2 Gd O2 '2 554' 3 173.862(13)
O2 Gd O2 8 . 109.981(16)
O2 Gd O1 8 '1 655' 106.925(12)
O2 Gd O1 8 '3 554' 118.618(11)
O2 Gd O2 8 6 122.340(14)
O2 Gd O2 8 3 54.381(14)
O2 Gd O1 . '1 655' 106.925(13)
O2 Gd O1 . '3 554' 118.618(12)
O2 Gd O2 . 6 54.381(14)
O2 Gd O2 . 3 122.340(14)
O1 Gd O1 '1 655' '3 554' 92.907(18)
O1 Gd O2 '1 655' 6 52.545(11)
O1 Gd O2 '1 655' 3 52.545(11)
O1 Gd O2 '3 554' 6 115.877(13)
O1 Gd O2 '3 554' 3 115.877(13)
O2 Gd O2 6 3 86.013(14)

loop_
_geom_bond_atom_site_label_1
_geom_bond_atom_site_label_2
_geom_bond_site_symmetry_1
_geom_bond_site_symmetry_2
_geom_bond_distance
_geom_bond_publ_flag
Al O1 . '4 545' 1.9017(3) ?
Al O1 . . 1.9017(3) ?
Al O2 . '6 455' 1.9021(5) ?
Al O2 . '2 554' 1.9021(5) ?
Al O2 . 5 1.9099(5) ?
Al O2 . . 1.9099(5) ?
Gd O1 . 3 2.3069(7) ?
Gd O2 . '5 655' 2.3391(5) ?
Gd O2 . '4 655' 2.3391(5) ?
Gd O1 . . 2.4154(7) ?
Gd O2 . '7 554' 2.5139(5) ?
Gd O2 . '2 554' 2.5139(5) ?
Gd O2 . 8 2.6212(5) ?
Gd O2 . . 2.6212(5) ?
Gd O1 . '1 655' 2.9567(8) ?
Gd O1 . '3 554' 2.9758(7) ?
Gd O2 . 6 3.1476(5) ?
Gd O2 . 3 3.1476(5) ?
O1 O2 . '7 554' 2.6718(7) ?
O1 O2 . '2 554' 2.6718(7) ?
O1 O2 . 8 2.6916(6) ?
O1 O2 . . 2.6916(6) ?
O1 O2 . 5 2.6988(7) ?
O1 O2 . 4 2.6988(7) ?
O1 O2 . '3 455' 2.7074(6) ?
O1 O2 . '6 455' 2.7074(6) ?
O2 O2 . 6 2.6773(7) ?
O2 O2 . '6 455' 2.6773(7) ?
O2 O2 . 2 2.7135(7) ?
O2 O2 . '2 554' 2.7135(7) ?

loop_
_geom_contact_atom_site_label_1
_geom_contact_atom_site_label_2
_geom_contact_distance
_geom_contact_site_symmetry_2
Al Gd 3.0793(3) .
Al Gd 3.0793(3) '4 545'
O2 O2 3.1547(7) '8 545'
Al Gd 3.1916(3) 2
Al Gd 3.1916(3) '3 454'
Al Gd 3.2608(3) '3 455'
Al Gd 3.2608(3) '2 554'
Al Gd 3.4071(3) '4 645'
Al Gd 3.4071(3) '1 455'
Gd Gd 3.6737(3) '3 454'
Gd Gd 3.6737(3) '3 554'
